data_7239673
loop_
_publ_author_name
'Matsushima, Misaki'
'Wada, Koki'
'Horino, Yuki'
'Takahara, Kazuma'
'Sunatsuki, Yukinari'
'Suzuki, Takayoshi'

_publ_section_title
;
 Transition-metal(ii) complexes with a tripodal hexadentate ligand,
 1,1,1-tris[2-aza-3-(imidazol-4-yl)prop-2-enyl]ethane, exhibiting
 incomplete total or absolute spontaneous resolution
;
_journal_issue 3
_journal_name_full CrystEngComm
_journal_page_first 458
_journal_page_last 466
_journal_paper_doi 10.1039/C9CE01864F
_journal_volume 22
_journal_year 2020
_chemical_absolute_configuration ad
_chemical_formula_moiety 'C17 H21 Co N9 2+, Cl O4 1-, Cl 1-'
_chemical_formula_sum 'C17 H21 Cl2 Co N9 O4'
_chemical_formula_weight 545.26
_space_group_crystal_system orthorhombic
_space_group_IT_number 19
_space_group_name_Hall 'P 2ac 2ab'
_space_group_name_H-M_alt 'P 21 21 21'
_atom_sites_solution_hydrogens geom
_atom_sites_solution_primary direct
_atom_sites_solution_secondary difmap
_audit_creation_method SHELXL-2014/7
_audit_update_record
;
2019-12-03 deposited with the CCDC.	2019-12-06 downloaded from the CCDC.
;
_cell_angle_alpha 90
_cell_angle_beta 90
_cell_angle_gamma 90
_cell_formula_units_Z 4
_cell_length_a 9.5465(6)
_cell_length_b 14.6856(10)
_cell_length_c 15.9616(12)
_cell_measurement_reflns_used 19765
_cell_measurement_temperature 192(2)
_cell_measurement_theta_max 27.52
_cell_measurement_theta_min 3.06
_cell_volume 2237.8(3)
_computing_cell_refinement 'RAPID AUTO (Rigaku, ????)'
_computing_data_collection 'RAPID AUTO (Rigaku, ????)'
_computing_data_reduction 'RAPID AUTO (Rigaku, ????)'
_computing_molecular_graphics 'CrystalStructure 4.3'
_computing_publication_material 'SHELXL-2014/7 (Sheldrick, 2014)'
_computing_structure_refinement 'SHELXL-2014/7 (Sheldrick, 2014)'
_computing_structure_solution 'SIR2011 (Burla, et al., 2012)'
_diffrn_ambient_temperature 192(2)
_diffrn_detector_area_resol_mean 10.000
_diffrn_measured_fraction_theta_full 0.997
_diffrn_measured_fraction_theta_max 0.997
_diffrn_measurement_device_type 'Rigaku R-AXIS RAPID'
_diffrn_measurement_method \w
_diffrn_radiation_type 'Mo K\a'
_diffrn_radiation_wavelength 0.71075
_diffrn_reflns_av_R_equivalents 0.0356
_diffrn_reflns_av_unetI/netI 0.0323
_diffrn_reflns_Laue_measured_fraction_full 0.997
_diffrn_reflns_Laue_measured_fraction_max 0.997
_diffrn_reflns_limit_h_max 12
_diffrn_reflns_limit_h_min -12
_diffrn_reflns_limit_k_max 17
_diffrn_reflns_limit_k_min -19
_diffrn_reflns_limit_l_max 20
_diffrn_reflns_limit_l_min -20
_diffrn_reflns_number 21874
_diffrn_reflns_point_group_measured_fraction_full 0.998
_diffrn_reflns_point_group_measured_fraction_max 0.998
_diffrn_reflns_theta_full 25.242
_diffrn_reflns_theta_max 27.476
_diffrn_reflns_theta_min 3.054
_diffrn_source 'fine-focus sealed tube'
_exptl_absorpt_coefficient_mu 1.051
_exptl_absorpt_correction_T_max 0.9022
_exptl_absorpt_correction_T_min 0.6785
_exptl_absorpt_correction_type numerical
_exptl_absorpt_process_details 'NUMABS (Rigaku, 1999)'
_exptl_crystal_colour brown
_exptl_crystal_density_diffrn 1.618
_exptl_crystal_density_method 'not measured'
_exptl_crystal_description platelet
_exptl_crystal_F_000 1116
_exptl_crystal_size_max 0.400
_exptl_crystal_size_mid 0.250
_exptl_crystal_size_min 0.100
_refine_diff_density_max 0.443
_refine_diff_density_min -0.167
_refine_diff_density_rms 0.060
_refine_ls_abs_structure_details
;
 Flack x determined using 1969 quotients [(I+)-(I-)]/[(I+)+(I-)]
 (Parsons, Flack and Wagner, Acta Cryst. B69 (2013) 249-259).
;
_refine_ls_abs_structure_Flack -0.009(5)
_refine_ls_extinction_method none
_refine_ls_goodness_of_fit_ref 1.048
_refine_ls_hydrogen_treatment constr
_refine_ls_matrix_type full
_refine_ls_number_parameters 298
_refine_ls_number_reflns 5116
_refine_ls_number_restraints 0
_refine_ls_restrained_S_all 1.048
_refine_ls_R_factor_all 0.0271
_refine_ls_R_factor_gt 0.0248
_refine_ls_shift/su_max 0.001
_refine_ls_shift/su_mean 0.000
_refine_ls_structure_factor_coef Fsqd
_refine_ls_weighting_details 'w=1/[\s^2^(Fo^2^)+(0.0349P)^2^+0.1271P] where P=(Fo^2^+2Fc^2^)/3'
_refine_ls_weighting_scheme calc
_refine_ls_wR_factor_gt 0.0600
_refine_ls_wR_factor_ref 0.0613
_reflns_Friedel_coverage 0.770
_reflns_Friedel_fraction_full 0.999
_reflns_Friedel_fraction_max 1.000
_reflns_number_gt 4838
_reflns_number_total 5116
_reflns_threshold_expression 'I > 2\s(I)'
_cod_data_source_file c9ce01864f2.cif
_cod_data_source_block CoH3LClO4Cl
_cod_depositor_comments
;Adding full bibliography for 7239672--7239677.cif.

 Adding full bibliography for 7239672--7239677.cif.
;
_cod_database_code 7239673
_shelx_shelxl_version_number 2014/7
_shelx_space_group_comment
;
The symmetry employed for this shelxl refinement is uniquely defined
by the following loop, which should always be used as a source of
symmetry information in preference to the above space-group names.
They are only intended as comments.
;
_shelx_estimated_absorpt_t_min 0.678
_shelx_estimated_absorpt_t_max 0.902

loop_
_space_group_symop_operation_xyz
'x, y, z'
'-x+1/2, -y, z+1/2'
'x+1/2, -y+1/2, -z'
'-x, y+1/2, -z+1/2'

loop_
_atom_site_label
_atom_site_type_symbol
_atom_site_fract_x
_atom_site_fract_y
_atom_site_fract_z
_atom_site_U_iso_or_equiv
_atom_site_adp_type
_atom_site_occupancy
_atom_site_site_symmetry_order
_atom_site_calc_flag
_atom_site_refinement_flags_posn
_atom_site_refinement_flags_adp
Co1 Co 0.56470(3) 0.74154(2) 0.29027(2) 0.02309(9) Uani 1 1 d . .
Cl1 Cl 1.07413(6) 0.88322(4) 0.11859(4) 0.03221(13) Uani 1 1 d . .
Cl2 Cl 0.98250(6) 1.03370(4) 0.38455(4) 0.03091(14) Uani 1 1 d . .
O1 O 1.1253(2) 0.79363(13) 0.13975(14) 0.0440(5) Uani 1 1 d . .
O2 O 1.0037(3) 0.91953(18) 0.19070(17) 0.0674(7) Uani 1 1 d . .
O3 O 1.1905(2) 0.94032(14) 0.0966(2) 0.0604(7) Uani 1 1 d . .
O4 O 0.9797(3) 0.87776(19) 0.04999(15) 0.0641(7) Uani 1 1 d . .
N1 N 0.7035(2) 0.83275(13) 0.35525(13) 0.0270(4) Uani 1 1 d . .
N2 N 0.4327(2) 0.85312(14) 0.32381(13) 0.0292(4) Uani 1 1 d . .
N3 N 0.2870(3) 0.96509(16) 0.35178(16) 0.0402(6) Uani 1 1 d . .
H3 H 0.2088 0.9967 0.3544 0.048 Uiso 1 1 calc R U
N4 N 0.6119(2) 0.65489(14) 0.39479(13) 0.0269(4) Uani 1 1 d . .
N5 N 0.4001(2) 0.64431(14) 0.28699(14) 0.0293(4) Uani 1 1 d . .
N6 N 0.2265(2) 0.54682(15) 0.27560(15) 0.0366(5) Uani 1 1 d . .
H6 H 0.1502 0.5206 0.2563 0.044 Uiso 1 1 calc R U
N7 N 0.7587(2) 0.69006(13) 0.24436(13) 0.0266(4) Uani 1 1 d . .
N8 N 0.5573(2) 0.77790(13) 0.16117(13) 0.0281(4) Uani 1 1 d . .
N9 N 0.5515(3) 0.83321(15) 0.03307(13) 0.0342(5) Uani 1 1 d . .
H9 H 0.5198 0.8608 -0.0121 0.041 Uiso 1 1 calc R U
C1 C 1.0018(3) 0.68209(19) 0.43099(18) 0.0358(6) Uani 1 1 d . .
H1A H 1.0791 0.7062 0.3973 0.043 Uiso 1 1 calc R U
H1B H 1.0020 0.7114 0.4861 0.043 Uiso 1 1 calc R U
H1C H 1.0134 0.6162 0.4379 0.043 Uiso 1 1 calc R U
C2 C 0.8616(3) 0.70167(16) 0.38648(16) 0.0271(5) Uani 1 1 d . .
C3 C 0.8478(3) 0.80637(17) 0.37650(19) 0.0314(5) Uani 1 1 d . .
H3A H 0.8757 0.8364 0.4295 0.038 Uiso 1 1 calc R U
H3B H 0.9120 0.8275 0.3318 0.038 Uiso 1 1 calc R U
C4 C 0.6502(3) 0.90678(16) 0.38305(17) 0.0293(5) Uani 1 1 d . .
H4 H 0.7041 0.9492 0.4144 0.035 Uiso 1 1 calc R U
C5 C 0.5036(3) 0.92288(16) 0.36455(16) 0.0294(5) Uani 1 1 d . .
C6 C 0.4134(3) 0.99189(19) 0.38197(18) 0.0387(6) Uani 1 1 d . .
H6A H 0.4345 1.0475 0.4096 0.046 Uiso 1 1 calc R U
C7 C 0.3017(3) 0.88187(19) 0.31716(17) 0.0352(6) Uani 1 1 d . .
H7 H 0.2281 0.8484 0.2915 0.042 Uiso 1 1 calc R U
C8 C 0.7433(3) 0.66273(17) 0.44151(15) 0.0277(5) Uani 1 1 d . .
H8A H 0.7712 0.6019 0.4624 0.033 Uiso 1 1 calc R U
H8B H 0.7290 0.7029 0.4905 0.033 Uiso 1 1 calc R U
C9 C 0.5325(3) 0.58519(17) 0.40404(16) 0.0311(5) Uani 1 1 d . .
H9A H 0.5520 0.5399 0.4449 0.037 Uiso 1 1 calc R U
C10 C 0.4115(3) 0.57873(16) 0.34921(17) 0.0309(5) Uani 1 1 d . .
C11 C 0.3026(3) 0.51805(18) 0.3423(2) 0.0378(6) Uani 1 1 d . .
H11 H 0.2843 0.4668 0.3770 0.045 Uiso 1 1 calc R U
C12 C 0.2872(3) 0.62223(18) 0.24359(18) 0.0331(6) Uani 1 1 d . .
H12 H 0.2533 0.6549 0.1964 0.040 Uiso 1 1 calc R U
C13 C 0.8667(3) 0.65430(17) 0.29998(16) 0.0300(5) Uani 1 1 d . .
H13A H 0.9599 0.6639 0.2744 0.036 Uiso 1 1 calc R U
H13B H 0.8529 0.5880 0.3073 0.036 Uiso 1 1 calc R U
C14 C 0.7906(3) 0.71482(16) 0.16982(15) 0.0273(5) Uani 1 1 d . .
H14 H 0.8814 0.7043 0.1474 0.033 Uiso 1 1 calc R U
C15 C 0.6836(2) 0.75919(16) 0.12138(14) 0.0263(5) Uani 1 1 d . .
C16 C 0.6801(3) 0.79396(18) 0.04179(16) 0.0330(6) Uani 1 1 d . .
H16 H 0.7524 0.7913 0.0010 0.040 Uiso 1 1 calc R U
C17 C 0.4817(3) 0.82255(18) 0.10521(16) 0.0330(6) Uani 1 1 d . .
H17 H 0.3895 0.8444 0.1150 0.040 Uiso 1 1 calc R U

loop_
_atom_site_aniso_label
_atom_site_aniso_U_11
_atom_site_aniso_U_22
_atom_site_aniso_U_33
_atom_site_aniso_U_23
_atom_site_aniso_U_13
_atom_site_aniso_U_12
Co1 0.02011(14) 0.02215(14) 0.02699(15) 0.00208(12) -0.00029(12) 0.00066(13)
Cl1 0.0254(3) 0.0282(3) 0.0430(3) -0.0007(2) 0.0000(3) 0.0022(2)
Cl2 0.0283(3) 0.0309(3) 0.0336(3) -0.0048(2) 0.0011(2) 0.0005(2)
O1 0.0443(11) 0.0296(9) 0.0583(13) 0.0037(9) 0.0032(10) 0.0041(9)
O2 0.0686(16) 0.0663(15) 0.0672(16) -0.0154(13) 0.0164(13) 0.0291(14)
O3 0.0348(11) 0.0380(11) 0.108(2) 0.0167(13) -0.0022(12) -0.0076(9)
O4 0.0528(14) 0.0784(16) 0.0612(15) 0.0144(13) -0.0237(12) -0.0112(13)
N1 0.0242(10) 0.0226(9) 0.0342(11) 0.0022(8) -0.0008(8) 0.0001(8)
N2 0.0244(10) 0.0304(10) 0.0326(10) 0.0003(8) -0.0011(9) 0.0038(10)
N3 0.0342(12) 0.0401(13) 0.0463(13) 0.0012(11) 0.0062(11) 0.0152(11)
N4 0.0252(10) 0.0270(10) 0.0284(10) 0.0019(8) -0.0004(8) 0.0002(8)
N5 0.0257(10) 0.0268(10) 0.0356(11) 0.0021(9) -0.0028(9) -0.0023(8)
N6 0.0255(10) 0.0305(11) 0.0536(14) -0.0029(10) -0.0037(10) -0.0041(9)
N7 0.0262(10) 0.0250(10) 0.0287(10) 0.0000(8) -0.0022(8) 0.0040(9)
N8 0.0242(10) 0.0293(9) 0.0307(10) 0.0042(8) -0.0008(8) 0.0015(9)
N9 0.0387(12) 0.0346(11) 0.0292(10) 0.0052(9) -0.0083(10) 0.0008(11)
C1 0.0301(13) 0.0388(14) 0.0386(14) 0.0011(11) -0.0088(11) 0.0039(12)
C2 0.0238(11) 0.0246(11) 0.0329(12) 0.0020(10) -0.0036(11) 0.0021(10)
C3 0.0226(11) 0.0270(11) 0.0445(15) 0.0010(11) -0.0048(12) -0.0014(10)
C4 0.0307(12) 0.0240(11) 0.0331(12) 0.0021(10) -0.0013(11) -0.0027(10)
C5 0.0328(13) 0.0240(11) 0.0315(13) 0.0015(9) 0.0032(10) 0.0006(11)
C6 0.0419(15) 0.0311(12) 0.0431(14) -0.0015(11) 0.0025(14) 0.0075(12)
C7 0.0271(12) 0.0392(14) 0.0393(14) 0.0032(12) 0.0005(11) 0.0052(12)
C8 0.0274(12) 0.0283(11) 0.0274(11) 0.0020(10) -0.0045(10) -0.0014(10)
C9 0.0320(13) 0.0266(11) 0.0347(13) 0.0055(10) -0.0010(11) -0.0023(11)
C10 0.0285(13) 0.0249(11) 0.0391(13) 0.0034(10) 0.0016(11) -0.0020(10)
C11 0.0315(13) 0.0299(13) 0.0519(17) 0.0043(12) -0.0002(13) -0.0042(11)
C12 0.0273(12) 0.0309(13) 0.0409(14) 0.0010(11) -0.0051(11) 0.0012(11)
C13 0.0281(12) 0.0314(12) 0.0305(12) 0.0007(10) -0.0028(10) 0.0085(10)
C14 0.0256(12) 0.0260(11) 0.0302(12) -0.0031(9) 0.0016(10) 0.0022(10)
C15 0.0275(11) 0.0249(11) 0.0266(10) -0.0010(10) -0.0005(9) 0.0003(10)
C16 0.0362(14) 0.0341(13) 0.0286(12) -0.0020(10) -0.0005(11) 0.0008(11)
C17 0.0296(12) 0.0336(13) 0.0358(13) 0.0028(11) -0.0035(11) 0.0025(11)

loop_
_atom_type_symbol
_atom_type_description
_atom_type_scat_dispersion_real
_atom_type_scat_dispersion_imag
_atom_type_scat_source
C C 0.0033 0.0016 'International Tables Vol C Tables 4.2.6.8 and 6.1.1.4'
H H 0.0000 0.0000 'International Tables Vol C Tables 4.2.6.8 and 6.1.1.4'
O O 0.0106 0.0060 'International Tables Vol C Tables 4.2.6.8 and 6.1.1.4'
Co Co 0.3494 0.9721 'International Tables Vol C Tables 4.2.6.8 and 6.1.1.4'
Cl Cl 0.1484 0.1585 'International Tables Vol C Tables 4.2.6.8 and 6.1.1.4'
N N 0.0061 0.0033 'International Tables Vol C Tables 4.2.6.8 and 6.1.1.4'

loop_
_geom_angle_atom_site_label_1
_geom_angle_atom_site_label_2
_geom_angle_atom_site_label_3
_geom_angle
N5 Co1 N8 96.90(8)
N5 Co1 N7 113.34(8)
N8 Co1 N7 77.58(8)
N5 Co1 N2 94.89(8)
N8 Co1 N2 91.75(8)
N7 Co1 N2 150.65(8)
N5 Co1 N4 77.06(8)
N8 Co1 N4 155.19(8)
N7 Co1 N4 82.78(8)
N2 Co1 N4 112.59(8)
N5 Co1 N1 152.43(8)
N8 Co1 N1 109.32(8)
N7 Co1 N1 81.44(8)
N2 Co1 N1 76.41(8)
N4 Co1 N1 82.24(8)
O4 Cl1 O3 109.59(16)
O4 Cl1 O2 109.97(16)
O3 Cl1 O2 109.98(17)
O4 Cl1 O1 110.11(15)
O3 Cl1 O1 109.13(13)
O2 Cl1 O1 108.03(15)
C4 N1 C3 121.1(2)
C4 N1 Co1 116.80(18)
C3 N1 Co1 121.62(16)
C7 N2 C5 105.2(2)
C7 N2 Co1 141.45(19)
C5 N2 Co1 113.27(17)
C7 N3 C6 108.4(2)
C7 N3 H3 125.8
C6 N3 H3 125.8
C9 N4 C8 120.7(2)
C9 N4 Co1 116.01(17)
C8 N4 Co1 121.97(15)
C12 N5 C10 105.6(2)
C12 N5 Co1 141.38(19)
C10 N5 Co1 113.02(16)
C12 N6 C11 108.9(2)
C12 N6 H6 125.6
C11 N6 H6 125.6
C14 N7 C13 120.0(2)
C14 N7 Co1 115.19(17)
C13 N7 Co1 122.19(16)
C17 N8 C15 105.2(2)
C17 N8 Co1 142.76(19)
C15 N8 Co1 111.32(15)
C17 N9 C16 108.1(2)
C17 N9 H9 126.0
C16 N9 H9 126.0
C2 C1 H1A 109.5
C2 C1 H1B 109.5
H1A C1 H1B 109.5
C2 C1 H1C 109.5
H1A C1 H1C 109.5
H1B C1 H1C 109.5
C8 C2 C1 107.7(2)
C8 C2 C13 111.4(2)
C1 C2 C13 107.5(2)
C8 C2 C3 111.4(2)
C1 C2 C3 107.8(2)
C13 C2 C3 110.9(2)
N1 C3 C2 111.4(2)
N1 C3 H3A 109.4
C2 C3 H3A 109.4
N1 C3 H3B 109.4
C2 C3 H3B 109.4
H3A C3 H3B 108.0
N1 C4 C5 116.9(2)
N1 C4 H4 121.6
C5 C4 H4 121.6
C6 C5 N2 109.7(2)
C6 C5 C4 133.8(3)
N2 C5 C4 116.5(2)
N3 C6 C5 105.9(2)
N3 C6 H6A 127.0
C5 C6 H6A 127.0
N2 C7 N3 110.7(2)
N2 C7 H7 124.6
N3 C7 H7 124.6
N4 C8 C2 111.51(19)
N4 C8 H8A 109.3
C2 C8 H8A 109.3
N4 C8 H8B 109.3
C2 C8 H8B 109.3
H8A C8 H8B 108.0
N4 C9 C10 116.9(2)
N4 C9 H9A 121.5
C10 C9 H9A 121.5
C11 C10 N5 109.5(2)
C11 C10 C9 133.8(2)
N5 C10 C9 116.6(2)
N6 C11 C10 105.4(2)
N6 C11 H11 127.3
C10 C11 H11 127.3
N5 C12 N6 110.6(2)
N5 C12 H12 124.7
N6 C12 H12 124.7
N7 C13 C2 111.06(19)
N7 C13 H13A 109.4
C2 C13 H13A 109.4
N7 C13 H13B 109.4
C2 C13 H13B 109.4
H13A C13 H13B 108.0
N7 C14 C15 117.3(2)
N7 C14 H14 121.3
C15 C14 H14 121.3
C16 C15 N8 109.2(2)
C16 C15 C14 133.3(2)
N8 C15 C14 117.4(2)
N9 C16 C15 105.9(2)
N9 C16 H16 127.0
C15 C16 H16 127.0
N8 C17 N9 111.6(2)
N8 C17 H17 124.2
N9 C17 H17 124.2

loop_
_geom_bond_atom_site_label_1
_geom_bond_atom_site_label_2
_geom_bond_distance
Co1 N5 2.124(2)
Co1 N8 2.130(2)
Co1 N7 2.131(2)
Co1 N2 2.136(2)
Co1 N4 2.146(2)
Co1 N1 2.151(2)
Cl1 O4 1.421(2)
Cl1 O3 1.435(2)
Cl1 O2 1.436(2)
Cl1 O1 1.444(2)
N1 C4 1.280(3)
N1 C3 1.470(3)
N2 C7 1.324(3)
N2 C5 1.390(3)
N3 C7 1.348(4)
N3 C6 1.357(4)
N3 H3 0.8800
N4 C9 1.282(3)
N4 C8 1.464(3)
N5 C12 1.322(3)
N5 C10 1.388(3)
N6 C12 1.350(3)
N6 C11 1.356(4)
N6 H6 0.8800
N7 C14 1.281(3)
N7 C13 1.458(3)
N8 C17 1.322(3)
N8 C15 1.390(3)
N9 C17 1.339(3)
N9 C16 1.363(4)
N9 H9 0.8800
C1 C2 1.543(3)
C1 H1A 0.9800
C1 H1B 0.9800
C1 H1C 0.9800
C2 C8 1.540(3)
C2 C13 1.547(4)
C2 C3 1.551(3)
C3 H3A 0.9900
C3 H3B 0.9900
C4 C5 1.449(4)
C4 H4 0.9500
C5 C6 1.359(4)
C6 H6A 0.9500
C7 H7 0.9500
C8 H8A 0.9900
C8 H8B 0.9900
C9 C10 1.453(4)
C9 H9A 0.9500
C10 C11 1.374(4)
C11 H11 0.9500
C12 H12 0.9500
C13 H13A 0.9900
C13 H13B 0.9900
C14 C15 1.437(3)
C14 H14 0.9500
C15 C16 1.370(3)
C16 H16 0.9500
C17 H17 0.9500

loop_
_geom_hbond_atom_site_label_D
_geom_hbond_atom_site_label_H
_geom_hbond_atom_site_label_A
_geom_hbond_distance_DH
_geom_hbond_distance_HA
_geom_hbond_distance_DA
_geom_hbond_angle_DHA
_geom_hbond_site_symmetry_A
N3 H3 Cl2 0.880 2.279 3.121(3) 160.0 1_455
N6 H6 Cl2 0.880 2.588 3.249(2) 132.6 4_645
N6 H6 O2 0.880 2.253 2.935(4) 134.2 4_645
N9 H9 Cl2 0.880 2.264 3.090(2) 156.2 2_674

loop_
_geom_torsion_atom_site_label_1
_geom_torsion_atom_site_label_2
_geom_torsion_atom_site_label_3
_geom_torsion_atom_site_label_4
_geom_torsion
C4 N1 C3 C2 144.8(2)
Co1 N1 C3 C2 -27.0(3)
C8 C2 C3 N1 -47.2(3)
C1 C2 C3 N1 -165.1(2)
C13 C2 C3 N1 77.5(3)
C3 N1 C4 C5 -174.8(2)
Co1 N1 C4 C5 -2.6(3)
C7 N2 C5 C6 0.4(3)
Co1 N2 C5 C6 178.60(18)
C7 N2 C5 C4 177.5(2)
Co1 N2 C5 C4 -4.3(3)
N1 C4 C5 C6 -179.1(3)
N1 C4 C5 N2 4.7(3)
C7 N3 C6 C5 0.0(3)
N2 C5 C6 N3 -0.3(3)
C4 C5 C6 N3 -176.6(3)
C5 N2 C7 N3 -0.4(3)
Co1 N2 C7 N3 -177.7(2)
C6 N3 C7 N2 0.2(3)
C9 N4 C8 C2 139.5(2)
Co1 N4 C8 C2 -27.0(3)
C1 C2 C8 N4 -164.0(2)
C13 C2 C8 N4 -46.4(3)
C3 C2 C8 N4 78.0(3)
C8 N4 C9 C10 -174.0(2)
Co1 N4 C9 C10 -6.8(3)
C12 N5 C10 C11 -0.6(3)
Co1 N5 C10 C11 -179.31(18)
C12 N5 C10 C9 177.3(2)
Co1 N5 C10 C9 -1.5(3)
N4 C9 C10 C11 -177.2(3)
N4 C9 C10 N5 5.6(3)
C12 N6 C11 C10 -0.2(3)
N5 C10 C11 N6 0.5(3)
C9 C10 C11 N6 -176.9(3)
C10 N5 C12 N6 0.5(3)
Co1 N5 C12 N6 178.6(2)
C11 N6 C12 N5 -0.2(3)
C14 N7 C13 C2 130.9(2)
Co1 N7 C13 C2 -29.8(3)
C8 C2 C13 N7 78.8(2)
C1 C2 C13 N7 -163.4(2)
C3 C2 C13 N7 -45.8(3)
C13 N7 C14 C15 -173.0(2)
Co1 N7 C14 C15 -11.0(3)
C17 N8 C15 C16 0.2(3)
Co1 N8 C15 C16 -172.46(17)
C17 N8 C15 C14 176.6(2)
Co1 N8 C15 C14 3.9(3)
N7 C14 C15 C16 180.0(3)
N7 C14 C15 N8 4.7(3)
C17 N9 C16 C15 0.4(3)
N8 C15 C16 N9 -0.4(3)
C14 C15 C16 N9 -176.0(3)
C15 N8 C17 N9 0.0(3)
Co1 N8 C17 N9 168.7(2)
C16 N9 C17 N8 -0.3(3)
